data_2241387
loop_
_publ_author_name
'Suckert, Stefan'
'W\"ohlert, Susanne'
'Jess, Inke'
'N\"ather, Christian'

_publ_section_title
;
 Crystal structure of
 diaquabis(2,6-dimethylpyrazine-\k<i>N</i>^4^)bis(thiocyanato-\k<i>N</i>)cobalt(II)
 2,5-dimethylpyrazine monosolvate
;
_journal_coeditor_code WM5240
_journal_issue 12
_journal_name_full 'Acta Crystallographica Section E'
_journal_page_first m242
_journal_page_last m243
_journal_paper_doi 10.1107/S2056989015021829
_journal_volume 71
_journal_year 2015
_chemical_formula_iupac '[Co (N C S)2 (C6 H8 N2)2 (H2 O)2], C6 H8 N2'
_chemical_formula_moiety 'C14 H20 Co N6 O2 S2, C6 H8 N2'
_chemical_formula_sum 'C20 H28 Co N8 O2 S2'
_chemical_formula_weight 535.55
_chemical_name_systematic
'Diaquabis(2,6-dimethylpyrazine-\k<i>N</i>^4^)bis(thiocyanato-\k<i>N</i>)cobalt(II) 2,5-dimethylpyrazine monosolvate'
_space_group_crystal_system triclinic
_space_group_IT_number 2
_space_group_name_Hall '-P 1'
_space_group_name_H-M_alt 'P -1'
_symmetry_space_group_name_Hall '-P 1'
_symmetry_space_group_name_H-M 'P -1'
_atom_sites_solution_hydrogens mixed
_audit_creation_method SHELXL-2013
_cell_angle_alpha 96.640(4)
_cell_angle_beta 105.820(4)
_cell_angle_gamma 116.070(4)
_cell_formula_units_Z 1
_cell_length_a 8.3009(4)
_cell_length_b 9.0466(5)
_cell_length_c 10.4200(6)
_cell_measurement_reflns_used 10848
_cell_measurement_temperature 293(2)
_cell_measurement_theta_max 29.2
_cell_measurement_theta_min 2.1
_cell_volume 650.68(7)
_computing_cell_refinement
;
X-AREA (Stoe & Cie, 2008)
;
_computing_data_collection
;
X-AREA (Stoe & Cie, 2008)
;
_computing_data_reduction
;
X-AREA (Stoe & Cie, 2008)
;
_computing_molecular_graphics
;
XP in SHELXTL (Sheldrick, 2008) and DIAMOND (Brandenburg, 1999)
;
_computing_publication_material
;
publCIF (Westrip, 2010)
;
_computing_structure_refinement
;
SHELXL2013 (Sheldrick, 2015)
;
_computing_structure_solution
;
SHELXS97 (Sheldrick, 2008)
;
_diffrn_ambient_temperature 293(2)
_diffrn_measured_fraction_theta_full 0.971
_diffrn_measured_fraction_theta_max 0.976
_diffrn_measurement_device_type 'Stoe IPDS-2'
_diffrn_measurement_method 'omega scans'
_diffrn_radiation_type MoK\a
_diffrn_radiation_wavelength 0.71073
_diffrn_reflns_av_R_equivalents 0.0313
_diffrn_reflns_limit_h_max 11
_diffrn_reflns_limit_h_min -11
_diffrn_reflns_limit_k_max 12
_diffrn_reflns_limit_k_min -12
_diffrn_reflns_limit_l_max 14
_diffrn_reflns_limit_l_min -14
_diffrn_reflns_number 10848
_diffrn_reflns_theta_full 25.242
_diffrn_reflns_theta_max 29.192
_diffrn_reflns_theta_min 2.926
_exptl_absorpt_coefficient_mu 0.852
_exptl_absorpt_correction_T_max 0.959
_exptl_absorpt_correction_T_min 0.868
_exptl_absorpt_correction_type numerical
_exptl_absorpt_process_details
;
(<i>X-SHAPE</i> and <i>X-RED32</i>; Stoe & Cie, 2008)
;
_exptl_crystal_colour purple
_exptl_crystal_density_diffrn 1.367
_exptl_crystal_description block
_exptl_crystal_F_000 279
_exptl_crystal_size_max 0.1503
_exptl_crystal_size_mid 0.0784
_exptl_crystal_size_min 0.0395
_refine_diff_density_max 0.432
_refine_diff_density_min -0.388
_refine_ls_extinction_method none
_refine_ls_goodness_of_fit_ref 1.052
_refine_ls_hydrogen_treatment constr
_refine_ls_matrix_type full
_refine_ls_number_parameters 154
_refine_ls_number_reflns 3447
_refine_ls_number_restraints 0
_refine_ls_restrained_S_all 1.052
_refine_ls_R_factor_all 0.0381
_refine_ls_R_factor_gt 0.0346
_refine_ls_shift/su_max 0.000
_refine_ls_shift/su_mean 0.000
_refine_ls_structure_factor_coef Fsqd
_refine_ls_weighting_details 'w=1/[\s^2^(Fo^2^)+(0.0528P)^2^+0.1118P] where P=(Fo^2^+2Fc^2^)/3'
_refine_ls_weighting_scheme calc
_refine_ls_wR_factor_gt 0.0952
_refine_ls_wR_factor_ref 0.0974
_reflns_number_gt 3175
_reflns_number_total 3447
_reflns_threshold_expression 'I > 2\s(I)'
_cod_data_source_file wm5240sup1.cif
_cod_data_source_block I
_cod_database_code 2241387
_shelx_space_group_comment
;
The symmetry employed for this shelxl refinement is uniquely defined
by the following loop, which should always be used as a source of
symmetry information in preference to the above space-group names.
They are only intended as comments.
;
_shelxl_version_number .2013

loop_
_space_group_symop_operation_xyz
'x, y, z'
'-x, -y, -z'

loop_
_atom_site_type_symbol
_atom_site_label
_atom_site_fract_x
_atom_site_fract_y
_atom_site_fract_z
_atom_site_U_iso_or_equiv
_atom_site_adp_type
_atom_site_calc_flag
_atom_site_occupancy
Co Co1 0.5000 0.5000 0.5000 0.04299(10) Uani d 1
N N1 0.3328(2) 0.26365(19) 0.35238(16) 0.0590(3) Uani d 1
C C1 0.2857(2) 0.1399(2) 0.27093(18) 0.0558(4) Uani d 1
S S1 0.23050(11) -0.02995(8) 0.15745(7) 0.0943(2) Uani d 1
N N10 -0.05473(17) 0.39022(16) 0.65466(14) 0.0467(3) Uani d 1
C C10 -0.0663(2) 0.27462(19) 0.55572(16) 0.0476(3) Uani d 1
C C11 0.0930(2) 0.30432(19) 0.51972(16) 0.0470(3) Uani d 1
H H11 0.0815 0.2212 0.4508 0.056 Uiso calc 1
C C12 0.2717(2) 0.5600(2) 0.68289(16) 0.0496(3) Uani d 1
H H12 0.3881 0.6602 0.7301 0.059 Uiso calc 1
C C13 0.1150(2) 0.5321(2) 0.72101(16) 0.0472(3) Uani d 1
C C14 -0.2559(3) 0.1149(2) 0.4835(2) 0.0718(5) Uani d 1
H H14A -0.3458 0.1151 0.5251 0.108 Uiso calc 1
H H14B -0.2400 0.0171 0.4918 0.108 Uiso calc 1
H H14C -0.3038 0.1098 0.3873 0.108 Uiso calc 1
C C15 0.1285(3) 0.6597(3) 0.8350(2) 0.0706(5) Uani d 1
H H15A 0.0349 0.6942 0.7993 0.106 Uiso calc 1
H H15B 0.2551 0.7579 0.8702 0.106 Uiso calc 1
H H15C 0.1043 0.6087 0.9083 0.106 Uiso calc 1
N N11 0.26138(16) 0.44839(16) 0.58104(13) 0.0451(3) Uani d 1
N N20 0.4442(3) 0.5506(2) 0.10190(16) 0.0667(4) Uani d 1
C C20 0.5941(3) 0.6633(3) 0.07748(19) 0.0653(4) Uani d 1
C C21 0.6487(3) 0.6097(3) -0.0256(2) 0.0676(5) Uani d 1
H H21 0.7542 0.6894 -0.0414 0.081 Uiso calc 1
C C24 0.7003(5) 0.8448(3) 0.1628(3) 0.1000(9) Uani d 1
H H24A 0.6111 0.8861 0.1601 0.150 Uiso calc 1
H H24B 0.7935 0.9135 0.1263 0.150 Uiso calc 1
H H24C 0.7647 0.8517 0.2569 0.150 Uiso calc 1
O O1 0.40223(16) 0.61584(16) 0.35860(12) 0.0560(3) Uani d 1
H H1O1 0.2978 0.6105 0.3470 0.084 Uiso d 1
H H2O1 0.4074 0.6011 0.2810 0.084 Uiso d 1

loop_
_atom_site_aniso_label
_atom_site_aniso_U_11
_atom_site_aniso_U_22
_atom_site_aniso_U_33
_atom_site_aniso_U_12
_atom_site_aniso_U_13
_atom_site_aniso_U_23
Co1 0.03641(14) 0.05128(17) 0.04350(15) 0.02088(11) 0.02181(10) 0.00580(10)
N1 0.0497(7) 0.0613(8) 0.0578(8) 0.0190(6) 0.0283(6) 0.0010(6)
C1 0.0474(7) 0.0589(9) 0.0522(8) 0.0181(6) 0.0230(6) 0.0064(7)
S1 0.1115(5) 0.0684(3) 0.0760(4) 0.0327(3) 0.0290(3) -0.0124(3)
N10 0.0437(6) 0.0543(7) 0.0542(7) 0.0274(5) 0.0288(5) 0.0168(5)
C10 0.0441(6) 0.0505(7) 0.0552(8) 0.0230(6) 0.0282(6) 0.0152(6)
C11 0.0457(7) 0.0508(7) 0.0521(7) 0.0248(6) 0.0279(6) 0.0115(6)
C12 0.0398(6) 0.0572(8) 0.0516(7) 0.0225(6) 0.0214(6) 0.0083(6)
C13 0.0462(7) 0.0567(8) 0.0486(7) 0.0293(6) 0.0250(6) 0.0123(6)
C14 0.0537(9) 0.0600(10) 0.0881(14) 0.0129(8) 0.0396(9) 0.0031(9)
C15 0.0662(10) 0.0745(12) 0.0702(11) 0.0334(9) 0.0348(9) -0.0027(9)
N11 0.0396(5) 0.0555(7) 0.0479(6) 0.0256(5) 0.0235(5) 0.0131(5)
N20 0.0921(11) 0.0828(10) 0.0545(8) 0.0558(9) 0.0451(8) 0.0220(7)
C20 0.0919(13) 0.0714(11) 0.0511(9) 0.0488(10) 0.0364(9) 0.0185(8)
C21 0.0838(12) 0.0782(12) 0.0593(10) 0.0441(10) 0.0434(9) 0.0228(9)
C24 0.141(2) 0.0768(15) 0.0808(16) 0.0478(16) 0.0543(17) 0.0092(12)
O1 0.0550(6) 0.0824(8) 0.0515(6) 0.0436(6) 0.0317(5) 0.0194(5)

loop_
_atom_type_symbol
_atom_type_description
_atom_type_scat_dispersion_real
_atom_type_scat_dispersion_imag
_atom_type_scat_source
C C 0.0033 0.0016 'International Tables Vol C Tables 4.2.6.8 and 6.1.1.4'
Co Co 0.3494 0.9721 'International Tables Vol C Tables 4.2.6.8 and 6.1.1.4'
N N 0.0061 0.0033 'International Tables Vol C Tables 4.2.6.8 and 6.1.1.4'
S S 0.1246 0.1234 'International Tables Vol C Tables 4.2.6.8 and 6.1.1.4'
H H 0.0000 0.0000 'International Tables Vol C Tables 4.2.6.8 and 6.1.1.4'
O O 0.0106 0.0060 'International Tables Vol C Tables 4.2.6.8 and 6.1.1.4'

loop_
_geom_angle_atom_site_label_1
_geom_angle_atom_site_label_2
_geom_angle_atom_site_label_3
_geom_angle_site_symmetry_1
_geom_angle_site_symmetry_3
_geom_angle
N1 Co1 N1 2_666 . 180.00(9)
N1 Co1 O1 2_666 . 89.38(6)
N1 Co1 O1 . . 90.62(6)
N1 Co1 O1 2_666 2_666 90.62(6)
N1 Co1 O1 . 2_666 89.38(6)
O1 Co1 O1 . 2_666 180.0
N1 Co1 N11 2_666 . 88.99(5)
N1 Co1 N11 . . 91.01(5)
O1 Co1 N11 . . 92.08(4)
O1 Co1 N11 2_666 . 87.92(4)
N1 Co1 N11 2_666 2_666 91.01(5)
N1 Co1 N11 . 2_666 88.99(5)
O1 Co1 N11 . 2_666 87.92(4)
O1 Co1 N11 2_666 2_666 92.08(4)
N11 Co1 N11 . 2_666 180.0
C1 N1 Co1 . . 162.42(13)
N1 C1 S1 . . 177.21(15)
C10 N10 C13 . . 118.09(12)
N10 C10 C11 . . 120.65(14)
N10 C10 C14 . . 117.78(13)
C11 C10 C14 . . 121.56(15)
N11 C11 C10 . . 122.01(13)
N11 C11 H11 . . 119.0
C10 C11 H11 . . 119.0
N11 C12 C13 . . 122.41(14)
N11 C12 H12 . . 118.8
C13 C12 H12 . . 118.8
N10 C13 C12 . . 120.37(14)
N10 C13 C15 . . 117.87(13)
C12 C13 C15 . . 121.76(15)
C10 C14 H14A . . 109.5
C10 C14 H14B . . 109.5
H14A C14 H14B . . 109.5
C10 C14 H14C . . 109.5
H14A C14 H14C . . 109.5
H14B C14 H14C . . 109.5
C13 C15 H15A . . 109.5
C13 C15 H15B . . 109.5
H15A C15 H15B . . 109.5
C13 C15 H15C . . 109.5
H15A C15 H15C . . 109.5
H15B C15 H15C . . 109.5
C12 N11 C11 . . 116.38(12)
C12 N11 Co1 . . 123.72(10)
C11 N11 Co1 . . 119.73(9)
C21 N20 C20 2_665 . 118.15(15)
N20 C20 C21 . . 119.60(19)
N20 C20 C24 . . 118.75(18)
C21 C20 C24 . . 121.6(2)
N20 C21 C20 2_665 . 122.25(19)
N20 C21 H21 2_665 . 118.9
C20 C21 H21 . . 118.9
C20 C24 H24A . . 109.5
C20 C24 H24B . . 109.5
H24A C24 H24B . . 109.5
C20 C24 H24C . . 109.5
H24A C24 H24C . . 109.5
H24B C24 H24C . . 109.5
Co1 O1 H1O1 . . 119.4
Co1 O1 H2O1 . . 120.2
H1O1 O1 H2O1 . . 105.4

loop_
_geom_bond_atom_site_label_1
_geom_bond_atom_site_label_2
_geom_bond_site_symmetry_2
_geom_bond_distance
Co1 N1 2_666 2.0812(15)
Co1 N1 . 2.0812(15)
Co1 O1 . 2.0930(12)
Co1 O1 2_666 2.0930(12)
Co1 N11 . 2.2460(11)
Co1 N11 2_666 2.2460(11)
N1 C1 . 1.158(2)
C1 S1 . 1.6232(18)
N10 C10 . 1.3321(19)
N10 C13 . 1.336(2)
C10 C11 . 1.3935(18)
C10 C14 . 1.495(2)
C11 N11 . 1.3343(18)
C11 H11 . 0.9300
C12 N11 . 1.3342(18)
C12 C13 . 1.3893(18)
C12 H12 . 0.9300
C13 C15 . 1.501(2)
C14 H14A . 0.9600
C14 H14B . 0.9600
C14 H14C . 0.9600
C15 H15A . 0.9600
C15 H15B . 0.9600
C15 H15C . 0.9600
N20 C21 2_665 1.322(3)
N20 C20 . 1.330(3)
C20 C21 . 1.389(2)
C20 C24 . 1.493(3)
C21 N20 2_665 1.322(3)
C21 H21 . 0.9300
C24 H24A . 0.9600
C24 H24B . 0.9600
C24 H24C . 0.9600
O1 H1O1 . 0.8201
O1 H2O1 . 0.8200

loop_
_geom_hbond_atom_site_label_D
_geom_hbond_atom_site_label_H
_geom_hbond_atom_site_label_A
_geom_hbond_site_symmetry_A
_geom_hbond_distance_DH
_geom_hbond_distance_HA
_geom_hbond_distance_DA
_geom_hbond_angle_DHA
O1 H2O1 N20 . 0.82 2.01 2.8193(17) 171.7
O1 H1O1 N10 2_566 0.82 2.01 2.8257(15) 172.6

_cod_database_fobs_code 2241387
